data_9012596
loop_
_publ_author_name
'Bucat, R. B.'
'Patrick, J. M.'
'White, A. H.'
'Willis, A. C.'

_publ_section_title
;
 Crystal structure of baylissite, K2Mg(CO3)2,4H2O
;
_journal_name_full 'Australian Journal of Chemistry'
_journal_page_first 1379
_journal_page_last 1382
_journal_paper_doi 10.1071/CH9771379
_journal_volume 30
_journal_year 1977
_chemical_formula_sum 'C2 H8 K2 Mg O10'
_chemical_name_mineral Baylissite
_space_group_IT_number 14
_symmetry_space_group_name_Hall '-P 2yn'
_symmetry_space_group_name_H-M 'P 1 21/n 1'
_cell_angle_alpha 90
_cell_angle_beta 99.66
_cell_angle_gamma 90
_cell_formula_units_Z 2
_cell_length_a 11.404
_cell_length_b 6.228
_cell_length_c 6.826
_cell_volume 477.936
_database_code_amcsd 0012056
_exptl_crystal_density_diffrn 2.047
_cod_original_formula_sum 'K2 Mg C2 O10 H8'
_cod_database_code 9012596

loop_
_space_group_symop_operation_xyz
x,y,z
1/2+x,1/2-y,1/2+z
1/2-x,1/2+y,1/2-z
-x,-y,-z

loop_
_atom_site_aniso_label
_atom_site_aniso_U_11
_atom_site_aniso_U_22
_atom_site_aniso_U_33
_atom_site_aniso_U_12
_atom_site_aniso_U_13
_atom_site_aniso_U_23
K 0.02820 0.02270 0.02290 -0.00020 0.00840 0.00040
Mg 0.01600 0.01650 0.01630 0.00080 0.00360 0.00230
C 0.01790 0.01760 0.01770 -0.00230 0.00580 0.00170
O1 0.02030 0.01890 0.02160 0.00470 0.00370 -0.00490
O2 0.01860 0.02280 0.02720 0.00560 0.00560 -0.00060
O3 0.02650 0.02290 0.02000 0.00120 0.00410 -0.00450
Wat1 0.03500 0.02070 0.03320 0.00080 0.01940 0.00080
Wat2 0.01890 0.02290 0.02520 -0.00110 0.00260 0.00370

loop_
_atom_site_label
_atom_site_fract_x
_atom_site_fract_y
_atom_site_fract_z
_atom_site_type_symbol
_atom_site_attached_hydrogens
K 0.18426 0.14410 0.41490 K 0
Mg 0.50000 0.00000 0.50000 Mg 0
C 0.17620 0.14940 0.92100 C 0
O1 0.14640 0.30320 1.02720 O 0
O2 0.27800 0.05850 0.96740 O 0
O3 0.10320 0.08460 0.76570 O 0
Wat1 0.44280 0.16580 0.73590 O 2
Wat2 0.40680 0.21560 0.29560 O 2

loop_
_cod_changelog_entry_id
_cod_changelog_entry_author
_cod_changelog_entry_date
_cod_changelog_entry_text
1
;cod-tools version 3.8.0
Id: cif_guess_AMCSD_atom_types 9574 2023-05-10 09:00:05Z saulius
;
2023-05-10T18:54:06+03:00
;Derived atom types and hydrogen counts
from atom names that follow the AMCSD naming convention
(Wat == water, O-H == hydroxyl).
;

loop_
_cod_related_entry_id
_cod_related_entry_database
_cod_related_entry_code
1 AMCSD 0012056
